data_4129888
loop_
_publ_author_name
'Zeng, Xing-Ping'
'Cao, Zhong-Yan'
'Wang, Xin'
'Chen, Long'
'Zhou, Feng'
'Zhu, Feng'
'Wang, Cui-Hong'
'Zhou, Jian'

_publ_section_title
;
 Activation of Chiral (Salen)AlCl Complex by Phosphorane for Highly
 Enantioselective Cyanosilylation of Ketones and Enones.
;
_journal_issue 1
_journal_name_full 'Journal of the American Chemical Society'
_journal_page_first 416
_journal_page_last 425
_journal_paper_doi 10.1021/jacs.5b11476
_journal_volume 138
_journal_year 2016
_chemical_absolute_configuration ad
_chemical_formula_sum 'C19 H20 Br N O3 S'
_chemical_formula_weight 422.33
_space_group_IT_number 19
_space_group_name_Hall 'P 2ac 2ab'
_space_group_name_H-M_alt 'P 21 21 21'
_symmetry_cell_setting orthorhombic
_symmetry_space_group_name_H-M 'P 21 21 21'
_atom_sites_solution_hydrogens geom
_atom_sites_solution_primary direct
_atom_sites_solution_secondary difmap
_audit_creation_method SHELXL-97
_cell_angle_alpha 90.00
_cell_angle_beta 90.00
_cell_angle_gamma 90.00
_cell_formula_units_Z 4
_cell_length_a 5.9186(3)
_cell_length_b 7.6659(4)
_cell_length_c 41.4766(19)
_cell_measurement_temperature 173(2)
_cell_volume 1881.85(16)
_computing_structure_refinement 'SHELXL-97 (Sheldrick, 2008)'
_computing_structure_solution 'SHELXS-97 (Sheldrick, 2008)'
_diffrn_ambient_temperature 173(2)
_diffrn_measured_fraction_theta_full 0.999
_diffrn_measured_fraction_theta_max 0.999
_diffrn_radiation_monochromator graphite
_diffrn_radiation_source 'fine-focus sealed tube'
_diffrn_radiation_type MoK\a
_diffrn_radiation_wavelength 0.71073
_diffrn_reflns_av_R_equivalents 0.0474
_diffrn_reflns_av_sigmaI/netI 0.0353
_diffrn_reflns_limit_h_max 7
_diffrn_reflns_limit_h_min -7
_diffrn_reflns_limit_k_max 9
_diffrn_reflns_limit_k_min -9
_diffrn_reflns_limit_l_max 50
_diffrn_reflns_limit_l_min -42
_diffrn_reflns_number 22569
_diffrn_reflns_theta_full 25.46
_diffrn_reflns_theta_max 25.46
_diffrn_reflns_theta_min 2.70
_exptl_absorpt_coefficient_mu 2.313
_exptl_absorpt_correction_T_max 0.7688
_exptl_absorpt_correction_T_min 0.4032
_exptl_absorpt_correction_type multi-scan
_exptl_absorpt_process_details sadabs
_exptl_crystal_colour colorless
_exptl_crystal_density_diffrn 1.491
_exptl_crystal_density_method 'not measured'
_exptl_crystal_description block
_exptl_crystal_F_000 864
_exptl_crystal_size_max 0.48
_exptl_crystal_size_mid 0.24
_exptl_crystal_size_min 0.12
_refine_diff_density_max 0.401
_refine_diff_density_min -0.492
_refine_diff_density_rms 0.059
_refine_ls_abs_structure_details 'Flack H D (1983), Acta Cryst. A39, 876-881'
_refine_ls_abs_structure_Flack 0.015(8)
_refine_ls_extinction_method none
_refine_ls_goodness_of_fit_ref 1.080
_refine_ls_hydrogen_treatment constr
_refine_ls_matrix_type full
_refine_ls_number_parameters 226
_refine_ls_number_reflns 3484
_refine_ls_number_restraints 0
_refine_ls_restrained_S_all 1.080
_refine_ls_R_factor_all 0.0331
_refine_ls_R_factor_gt 0.0308
_refine_ls_shift/su_max 0.004
_refine_ls_shift/su_mean 0.000
_refine_ls_structure_factor_coef Fsqd
_refine_ls_weighting_details 'calc w=1/[\s^2^(Fo^2^)+(0.0332P)^2^+0.8403P] where P=(Fo^2^+2Fc^2^)/3'
_refine_ls_weighting_scheme calc
_refine_ls_wR_factor_gt 0.0711
_refine_ls_wR_factor_ref 0.0721
_reflns_number_gt 3330
_reflns_number_total 3484
_reflns_threshold_expression >2sigma(I)
_cod_data_source_file ja5b11476_si_001.cif
_cod_data_source_block z
_cod_depositor_comments
;
The following automatic conversions were performed:

data item '_symmetry_cell_setting' value 'Orthorhombic' was changed
to 'orthorhombic' in accordance with the
/home/saulius/struct/COD-crude-data/automatic-downloads/DataCite-retrospective/ACS/depositions/lib/dictionaries/cif_core.dic
dictionary named 'cif_core.dic' version 2.4.2 last updated on
2011-04-26.

Automatic conversion script
Id: cif_fix_values 6909 2019-04-08 15:41:33Z antanas 
;
_cod_original_sg_symbol_H-M P2(1)2(1)2(1)
_cod_database_code 4129888

loop_
_symmetry_equiv_pos_as_xyz
'x, y, z'
'-x+1/2, -y, z+1/2'
'-x, y+1/2, -z+1/2'
'x+1/2, -y+1/2, -z'

loop_
_atom_site_label
_atom_site_type_symbol
_atom_site_fract_x
_atom_site_fract_y
_atom_site_fract_z
_atom_site_U_iso_or_equiv
_atom_site_adp_type
_atom_site_occupancy
_atom_site_symmetry_multiplicity
_atom_site_calc_flag
_atom_site_refinement_flags
Br1 Br 0.80799(5) 0.42490(4) 0.959002(7) 0.03633(10) Uani 1 1 d .
S1 S 0.35729(11) 0.58070(10) 1.096531(16) 0.02418(15) Uani 1 1 d .
O1 O 0.4606(4) 0.4628(2) 1.11875(5) 0.0338(5) Uani 1 1 d .
O2 O 0.1187(3) 0.5813(3) 1.09258(5) 0.0365(5) Uani 1 1 d .
O3 O 0.5240(4) 1.1095(3) 1.10754(5) 0.0307(5) Uani 1 1 d .
H3B H 0.5269 1.2128 1.1143 0.046 Uiso 1 1 calc R
N1 N 0.4261(4) 0.7747(3) 1.10758(6) 0.0252(6) Uani 1 1 d .
H1B H 0.3198 0.8510 1.1122 0.030 Uiso 1 1 calc R
C1 C 0.3094(6) 1.0308(4) 1.28109(8) 0.0367(7) Uani 1 1 d .
H1A H 0.4525 0.9894 1.2741 0.044 Uiso 1 1 calc R
C2 C 0.2426(6) 1.0025(5) 1.31239(8) 0.0429(9) Uani 1 1 d .
H2A H 0.3398 0.9420 1.3268 0.052 Uiso 1 1 calc R
C3 C 0.0357(6) 1.0613(5) 1.32305(8) 0.0396(8) Uani 1 1 d .
H3A H -0.0108 1.0398 1.3446 0.047 Uiso 1 1 calc R
C4 C -0.1017(6) 1.1502(5) 1.30255(9) 0.0419(9) Uani 1 1 d .
H4A H -0.2431 1.1929 1.3100 0.050 Uiso 1 1 calc R
C5 C -0.0370(6) 1.1790(5) 1.27091(9) 0.0397(8) Uani 1 1 d .
H5A H -0.1356 1.2403 1.2568 0.048 Uiso 1 1 calc R
C6 C 0.1692(5) 1.1198(4) 1.25938(7) 0.0296(7) Uani 1 1 d .
C7 C 0.2295(5) 1.1437(4) 1.22542(8) 0.0327(7) Uani 1 1 d .
H7A H 0.1400 1.2230 1.2133 0.039 Uiso 1 1 calc R
C8 C 0.3982(5) 1.0646(4) 1.20989(7) 0.0307(6) Uani 1 1 d .
H8A H 0.4936 0.9901 1.2221 0.037 Uiso 1 1 calc R
C9 C 0.4476(5) 1.0833(4) 1.17593(7) 0.0292(6) Uani 1 1 d .
H9A H 0.3598 1.1629 1.1636 0.035 Uiso 1 1 calc R
C10 C 0.6104(5) 0.9941(4) 1.16104(7) 0.0278(7) Uani 1 1 d .
H10A H 0.6941 0.9146 1.1739 0.033 Uiso 1 1 calc R
C11 C 0.6760(5) 1.0054(4) 1.12622(7) 0.0267(6) Uani 1 1 d .
C12 C 0.6631(5) 0.8253(4) 1.10993(8) 0.0271(6) Uani 1 1 d .
H12A H 0.7313 0.8307 1.0882 0.032 Uiso 1 1 calc R
H12B H 0.7475 0.7383 1.1228 0.032 Uiso 1 1 calc R
C13 C 0.4810(5) 0.5389(3) 1.05848(7) 0.0225(6) Uani 1 1 d .
C14 C 0.3683(5) 0.5876(4) 1.03052(7) 0.0277(6) Uani 1 1 d .
H14A H 0.2258 0.6441 1.0318 0.033 Uiso 1 1 calc R
C15 C 0.4642(5) 0.5535(4) 1.00081(7) 0.0288(6) Uani 1 1 d .
H15A H 0.3876 0.5849 0.9815 0.035 Uiso 1 1 calc R
C16 C 0.6720(5) 0.4733(3) 0.99948(7) 0.0263(6) Uani 1 1 d .
C17 C 0.7862(5) 0.4250(4) 1.02706(7) 0.0287(6) Uani 1 1 d .
H17A H 0.9292 0.3693 1.0256 0.034 Uiso 1 1 calc R
C18 C 0.6904(5) 0.4585(3) 1.05691(7) 0.0261(6) Uani 1 1 d .
H18A H 0.7675 0.4267 1.0761 0.031 Uiso 1 1 calc R
C19 C 0.9162(5) 1.0732(5) 1.12338(9) 0.0434(8) Uani 1 1 d .
H19A H 0.9271 1.1876 1.1338 0.065 Uiso 1 1 calc R
H19B H 0.9567 1.0842 1.1006 0.065 Uiso 1 1 calc R
H19C H 1.0199 0.9915 1.1339 0.065 Uiso 1 1 calc R

loop_
_atom_site_aniso_label
_atom_site_aniso_U_11
_atom_site_aniso_U_22
_atom_site_aniso_U_33
_atom_site_aniso_U_23
_atom_site_aniso_U_13
_atom_site_aniso_U_12
Br1 0.05034(18) 0.03300(16) 0.02565(16) -0.00245(14) 0.01214(14) 0.00235(15)
S1 0.0303(3) 0.0224(3) 0.0198(3) -0.0034(3) 0.0014(3) -0.0028(3)
O1 0.0566(14) 0.0182(11) 0.0265(12) -0.0008(9) 0.0000(10) 0.0016(9)
O2 0.0298(10) 0.0460(13) 0.0338(12) -0.0108(12) 0.0074(9) -0.0092(11)
O3 0.0453(12) 0.0225(11) 0.0242(11) -0.0011(9) -0.0025(9) 0.0011(9)
N1 0.0247(12) 0.0199(12) 0.0309(15) -0.0076(10) 0.0025(11) 0.0035(10)
C1 0.0346(16) 0.0476(19) 0.0279(17) -0.0073(14) -0.0015(14) 0.0084(15)
C2 0.050(2) 0.051(2) 0.0269(19) -0.0010(15) -0.0097(16) 0.0098(16)
C3 0.0518(19) 0.0425(19) 0.0244(17) -0.0014(16) 0.0051(14) -0.0035(18)
C4 0.0409(19) 0.046(2) 0.039(2) -0.0102(16) 0.0114(16) 0.0051(15)
C5 0.046(2) 0.040(2) 0.033(2) 0.0024(15) 0.0005(16) 0.0127(16)
C6 0.0354(16) 0.0280(15) 0.0255(16) -0.0035(12) 0.0010(14) -0.0012(13)
C7 0.0357(17) 0.0327(16) 0.0296(18) 0.0021(13) -0.0010(14) 0.0036(13)
C8 0.0384(15) 0.0282(15) 0.0256(16) -0.0005(14) -0.0023(13) -0.0005(14)
C9 0.0322(14) 0.0274(15) 0.0281(16) -0.0008(14) -0.0036(12) -0.0043(14)
C10 0.0327(15) 0.0263(14) 0.0245(17) -0.0054(12) -0.0058(13) 0.0009(12)
C11 0.0309(15) 0.0254(13) 0.0239(16) -0.0034(12) 0.0003(14) 0.0011(13)
C12 0.0271(15) 0.0252(14) 0.0289(17) -0.0051(12) 0.0013(13) 0.0022(12)
C13 0.0301(14) 0.0175(14) 0.0197(15) -0.0026(11) 0.0005(12) -0.0042(11)
C14 0.0305(14) 0.0263(14) 0.0264(15) -0.0014(13) -0.0009(11) 0.0045(14)
C15 0.0361(15) 0.0295(16) 0.0207(15) 0.0035(13) -0.0044(12) 0.0006(14)
C16 0.0364(15) 0.0199(13) 0.0225(15) -0.0032(11) 0.0081(13) -0.0059(12)
C17 0.0244(12) 0.0287(14) 0.0332(16) -0.0002(14) 0.0017(12) 0.0008(15)
C18 0.0252(13) 0.0249(14) 0.0281(15) -0.0028(11) -0.0048(13) -0.0016(12)
C19 0.0400(17) 0.046(2) 0.044(2) -0.016(2) 0.0062(15) -0.0152(18)

loop_
_atom_type_symbol
_atom_type_description
_atom_type_scat_dispersion_real
_atom_type_scat_dispersion_imag
_atom_type_scat_source
C C 0.0033 0.0016 'International Tables Vol C Tables 4.2.6.8 and 6.1.1.4'
H H 0.0000 0.0000 'International Tables Vol C Tables 4.2.6.8 and 6.1.1.4'
N N 0.0061 0.0033 'International Tables Vol C Tables 4.2.6.8 and 6.1.1.4'
O O 0.0106 0.0060 'International Tables Vol C Tables 4.2.6.8 and 6.1.1.4'
S S 0.1246 0.1234 'International Tables Vol C Tables 4.2.6.8 and 6.1.1.4'
Br Br -0.2901 2.4595 'International Tables Vol C Tables 4.2.6.8 and 6.1.1.4'

loop_
_geom_angle_atom_site_label_1
_geom_angle_atom_site_label_2
_geom_angle_atom_site_label_3
_geom_angle
O2 S1 O1 120.11(15)
O2 S1 N1 106.33(14)
O1 S1 N1 107.03(14)
O2 S1 C13 107.99(13)
O1 S1 C13 106.49(13)
N1 S1 C13 108.47(13)
C11 O3 H3B 109.5
C12 N1 S1 120.53(19)
C12 N1 H1B 119.7
S1 N1 H1B 119.7
C2 C1 C6 120.9(3)
C2 C1 H1A 119.6
C6 C1 H1A 119.6
C1 C2 C3 120.5(3)
C1 C2 H2A 119.8
C3 C2 H2A 119.8
C4 C3 C2 119.7(3)
C4 C3 H3A 120.2
C2 C3 H3A 120.2
C3 C4 C5 120.5(3)
C3 C4 H4A 119.8
C5 C4 H4A 119.8
C4 C5 C6 121.2(3)
C4 C5 H5A 119.4
C6 C5 H5A 119.4
C5 C6 C1 117.3(3)
C5 C6 C7 120.4(3)
C1 C6 C7 122.3(3)
C8 C7 C6 126.1(3)
C8 C7 H7A 116.9
C6 C7 H7A 116.9
C7 C8 C9 125.2(3)
C7 C8 H8A 117.4
C9 C8 H8A 117.4
C10 C9 C8 123.1(3)
C10 C9 H9A 118.4
C8 C9 H9A 118.4
C9 C10 C11 127.2(3)
C9 C10 H10A 116.4
C11 C10 H10A 116.4
O3 C11 C10 113.1(2)
O3 C11 C19 110.9(3)
C10 C11 C19 109.7(3)
O3 C11 C12 103.4(2)
C10 C11 C12 111.0(2)
C19 C11 C12 108.6(3)
N1 C12 C11 108.4(2)
N1 C12 H12A 110.0
C11 C12 H12A 110.0
N1 C12 H12B 110.0
C11 C12 H12B 110.0
H12A C12 H12B 108.4
C18 C13 C14 120.7(3)
C18 C13 S1 119.5(2)
C14 C13 S1 119.8(2)
C15 C14 C13 119.8(3)
C15 C14 H14A 120.1
C13 C14 H14A 120.1
C16 C15 C14 119.2(3)
C16 C15 H15A 120.4
C14 C15 H15A 120.4
C15 C16 C17 121.6(3)
C15 C16 Br1 120.1(2)
C17 C16 Br1 118.2(2)
C16 C17 C18 119.4(3)
C16 C17 H17A 120.3
C18 C17 H17A 120.3
C13 C18 C17 119.4(3)
C13 C18 H18A 120.3
C17 C18 H18A 120.3
C11 C19 H19A 109.5
C11 C19 H19B 109.5
H19A C19 H19B 109.5
C11 C19 H19C 109.5
H19A C19 H19C 109.5
H19B C19 H19C 109.5

loop_
_geom_bond_atom_site_label_1
_geom_bond_atom_site_label_2
_geom_bond_distance
Br1 C16 1.898(3)
S1 O2 1.422(2)
S1 O1 1.428(2)
S1 N1 1.609(2)
S1 C13 1.769(3)
O3 C11 1.430(4)
O3 H3B 0.8400
N1 C12 1.459(4)
N1 H1B 0.8800
C1 C2 1.374(5)
C1 C6 1.402(4)
C1 H1A 0.9500
C2 C3 1.378(5)
C2 H2A 0.9500
C3 C4 1.359(5)
C3 H3A 0.9500
C4 C5 1.385(5)
C4 H4A 0.9500
C5 C6 1.387(5)
C5 H5A 0.9500
C6 C7 1.465(4)
C7 C8 1.334(4)
C7 H7A 0.9500
C8 C9 1.446(4)
C8 H8A 0.9500
C9 C10 1.333(4)
C9 H9A 0.9500
C10 C11 1.498(4)
C10 H10A 0.9500
C11 C19 1.518(4)
C11 C12 1.539(4)
C12 H12A 0.9900
C12 H12B 0.9900
C13 C18 1.385(4)
C13 C14 1.389(4)
C14 C15 1.382(4)
C14 H14A 0.9500
C15 C16 1.376(4)
C15 H15A 0.9500
C16 C17 1.379(4)
C17 C18 1.386(4)
C17 H17A 0.9500
C18 H18A 0.9500
C19 H19A 0.9800
C19 H19B 0.9800
C19 H19C 0.9800

loop_
_geom_torsion_atom_site_label_1
_geom_torsion_atom_site_label_2
_geom_torsion_atom_site_label_3
_geom_torsion_atom_site_label_4
_geom_torsion
O2 S1 N1 C12 -172.4(2)
O1 S1 N1 C12 58.1(3)
C13 S1 N1 C12 -56.5(3)
C6 C1 C2 C3 0.1(6)
C1 C2 C3 C4 -1.0(6)
C2 C3 C4 C5 1.3(6)
C3 C4 C5 C6 -0.6(6)
C4 C5 C6 C1 -0.3(5)
C4 C5 C6 C7 176.8(3)
C2 C1 C6 C5 0.6(5)
C2 C1 C6 C7 -176.5(3)
C5 C6 C7 C8 -165.9(3)
C1 C6 C7 C8 11.2(5)
C6 C7 C8 C9 176.6(3)
C7 C8 C9 C10 -176.1(3)
C8 C9 C10 C11 -179.3(3)
C9 C10 C11 O3 -7.9(4)
C9 C10 C11 C19 116.4(4)
C9 C10 C11 C12 -123.5(3)
S1 N1 C12 C11 -170.8(2)
O3 C11 C12 N1 -52.2(3)
C10 C11 C12 N1 69.3(3)
C19 C11 C12 N1 -170.0(3)
O2 S1 C13 C18 -152.2(2)
O1 S1 C13 C18 -22.0(3)
N1 S1 C13 C18 92.9(2)
O2 S1 C13 C14 28.1(3)
O1 S1 C13 C14 158.4(2)
N1 S1 C13 C14 -86.8(3)
C18 C13 C14 C15 0.9(4)
S1 C13 C14 C15 -179.4(2)
C13 C14 C15 C16 -0.8(5)
C14 C15 C16 C17 0.5(5)
C14 C15 C16 Br1 -180.0(2)
C15 C16 C17 C18 -0.3(5)
Br1 C16 C17 C18 -179.9(2)
C14 C13 C18 C17 -0.7(4)
S1 C13 C18 C17 179.6(2)
C16 C17 C18 C13 0.4(4)
